data_2312412
loop_
_publ_author_name
'Shikhaliyev, Namiq Q.'
'&#x130;brahimova, Shafiga A'
'Atakishiyeva, Gulnar T.'
'Ahmedova, Nigar E.'
'Babayeva, Gulnara V.'
'Khrustalev, Victor N.'
'Atio&#x11f;lu, Zeliha'
'Akkurt, Mehmet'
'Bhattarai, Ajaya'

_publ_section_title
;
 Crystal structures and Hirshfeld surface analyses of methyl
 4-{2,2-di-chloro-1-[(<i>E</i>)-phenyl-diazen-yl]eth-enyl}benzoate, methyl
 4-{2,2-di-chloro-1-[(<i>E</i>)-(4-methyl-phen-yl)diazen-yl]ethen-yl}benzoate
 and methyl
 4-{2,2-di-chloro-1-[(<i>E</i>)-(3,4-di-methyl-phen-yl)diazen-yl]ethen-yl}benzoate.
;
_journal_coeditor_code WM5708
_journal_issue 'Pt 2'
_journal_name_full 'Acta crystallographica. Section E, Crystallographic communications'
_journal_page_first 184
_journal_page_last 190
_journal_paper_doi 10.1107/S2056989024000732
_journal_volume 80
_journal_year 2024
_chemical_formula_iupac 'C17 H14 Cl2 N2 O2'
_chemical_formula_moiety 'C17 H14 Cl2 N2 O2'
_chemical_formula_sum 'C17 H14 Cl2 N2 O2'
_chemical_formula_weight 349.20
_chemical_name_systematic
;
Methyl 4-{2,2-dichloro-1-[(<i>E</i>)-(4-methylphenyl)diazenyl]ethenyl}benzoate
;
_space_group_crystal_system monoclinic
_space_group_IT_number 14
_space_group_name_Hall '-P 2ybc'
_space_group_name_H-M_alt 'P 1 21/c 1'
_atom_sites_solution_hydrogens geom
_audit_creation_method SHELXL-2018/3
_cell_angle_alpha 90
_cell_angle_beta 109.6555(15)
_cell_angle_gamma 90
_cell_formula_units_Z 4
_cell_length_a 15.6177(2)
_cell_length_b 8.47502(11)
_cell_length_c 13.10365(17)
_cell_measurement_reflns_used 12932
_cell_measurement_temperature 100(2)
_cell_measurement_theta_max 76.98
_cell_measurement_theta_min 2.96
_cell_volume 1633.34(4)
_computing_cell_refinement
;
CrysAlisPro (Rigaku OD, 2021)
;
_computing_data_collection
;
CrysAlisPro (Rigaku OD, 2021)
;
_computing_data_reduction
;
CrysAlisPro (Rigaku OD, 2021)
;
_computing_molecular_graphics
;
ORTEP-3 for Windows (Farrugia, 2012)
;
_computing_publication_material
;
PLATON (Spek, 2020)
;
_computing_structure_refinement
;
<i>SHELXL</i> (Sheldrick, 2015b)
;
_computing_structure_solution
;
<i>SHELXT</i> (Sheldrick, 2015a)
;
_diffrn_ambient_temperature 100(2)
_diffrn_measured_fraction_theta_full 0.999
_diffrn_measured_fraction_theta_max 0.992
_diffrn_measurement_device_type 'XtaLAB Synergy, Dualflex, HyPix'
_diffrn_measurement_method '\f and \w'
_diffrn_radiation_type CuK\a
_diffrn_radiation_wavelength 1.54184
_diffrn_reflns_av_R_equivalents 0.0539
_diffrn_reflns_av_unetI/netI 0.0286
_diffrn_reflns_limit_h_max 19
_diffrn_reflns_limit_h_min -15
_diffrn_reflns_limit_k_max 10
_diffrn_reflns_limit_k_min -10
_diffrn_reflns_limit_l_max 16
_diffrn_reflns_limit_l_min -16
_diffrn_reflns_number 28857
_diffrn_reflns_theta_full 67.684
_diffrn_reflns_theta_max 78.024
_diffrn_reflns_theta_min 3.005
_diffrn_source 'micro-focus sealed X-ray tube'
_diffrn_standards_decay_% 0
_diffrn_standards_interval_count 0
_diffrn_standards_interval_time 0
_diffrn_standards_number 0
_exptl_absorpt_coefficient_mu 3.666
_exptl_absorpt_correction_T_max 0.530
_exptl_absorpt_correction_T_min 0.307
_exptl_absorpt_correction_type multi-scan
_exptl_absorpt_process_details
;
(CrysAlisPro; Rigaku OD, 2021)
;
_exptl_crystal_colour red
_exptl_crystal_density_diffrn 1.420
_exptl_crystal_description prism
_exptl_crystal_F_000 720
_exptl_crystal_size_max 0.260
_exptl_crystal_size_mid 0.190
_exptl_crystal_size_min 0.170
_refine_diff_density_max 0.299
_refine_diff_density_min -0.481
_refine_ls_extinction_coef 0.0012(3)
_refine_ls_extinction_expression Fc^*^=kFc[1+0.001xFc^2^\l^3^/sin(2\q)]^-1/4^
_refine_ls_extinction_method
;
SHELXL-2018/3 (Sheldrick, 2015b)
;
_refine_ls_goodness_of_fit_ref 1.129
_refine_ls_hydrogen_treatment constr
_refine_ls_matrix_type full
_refine_ls_number_parameters 211
_refine_ls_number_reflns 3469
_refine_ls_number_restraints 0
_refine_ls_restrained_S_all 1.129
_refine_ls_R_factor_all 0.0400
_refine_ls_R_factor_gt 0.0376
_refine_ls_shift/su_max 0.001
_refine_ls_shift/su_mean 0.000
_refine_ls_structure_factor_coef Fsqd
_refine_ls_weighting_details 'w=1/[\s^2^(Fo^2^)+(0.0579P)^2^+0.7484P] where P=(Fo^2^+2Fc^2^)/3'
_refine_ls_weighting_scheme calc
_refine_ls_wR_factor_gt 0.1057
_refine_ls_wR_factor_ref 0.1082
_reflns_number_gt 3197
_reflns_number_total 3469
_reflns_threshold_expression 'I > 2\s(I)'
_cod_data_source_file wm5708.cif
_cod_data_source_block II
_cod_original_sg_symbol_H-M 'P 21/c'
_cod_database_code 2312412
_shelx_space_group_comment
;
The symmetry employed for this shelxl refinement is uniquely defined
by the following loop, which should always be used as a source of
symmetry information in preference to the above space-group names.
They are only intended as comments.
;
_shelx_estimated_absorpt_t_min 0.449
_shelx_estimated_absorpt_t_max 0.575

loop_
_space_group_symop_operation_xyz
'x, y, z'
'-x, y+1/2, -z+1/2'
'-x, -y, -z'
'x, -y-1/2, z-1/2'

loop_
_atom_site_type_symbol
_atom_site_label
_atom_site_fract_x
_atom_site_fract_y
_atom_site_fract_z
_atom_site_U_iso_or_equiv
_atom_site_adp_type
_atom_site_calc_flag
_atom_site_occupancy
_atom_site_disorder_assembly
_atom_site_disorder_group
Cl Cl1 0.98647(3) 0.77109(5) 0.27683(3) 0.02442(14) Uani d 1 . .
Cl Cl2 0.94376(3) 0.63249(5) 0.06421(3) 0.02432(14) Uani d 1 . .
O O1 0.69644(8) 0.59702(16) 0.60175(10) 0.0264(3) Uani d 1 . .
O O2 0.81960(8) 0.44134(15) 0.66154(9) 0.0245(3) Uani d 1 . .
N N1 0.78451(9) 0.49845(18) 0.10125(11) 0.0209(3) Uani d 1 . .
N N2 0.71406(9) 0.44374(18) 0.11566(11) 0.0219(3) Uani d 1 . .
C C1 0.84094(11) 0.5841(2) 0.19136(13) 0.0199(3) Uani d 1 . .
C C2 0.91421(11) 0.6533(2) 0.17879(13) 0.0210(3) Uani d 1 . .
C C3 0.82373(11) 0.5849(2) 0.29668(13) 0.0196(3) Uani d 1 . .
C C4 0.74921(11) 0.6634(2) 0.30912(13) 0.0216(3) Uani d 1 . .
H H4 0.710519 0.725291 0.251576 0.026 Uiso calc 1 . .
C C5 0.73197(11) 0.6504(2) 0.40622(14) 0.0220(3) Uani d 1 . .
H H5 0.682177 0.705534 0.415595 0.026 Uiso calc 1 . .
C C6 0.78742(11) 0.5568(2) 0.48977(13) 0.0195(3) Uani d 1 . .
C C7 0.86273(11) 0.4802(2) 0.47817(13) 0.0208(3) Uani d 1 . .
H H7 0.901389 0.418074 0.535632 0.025 Uiso calc 1 . .
C C8 0.88054(11) 0.4957(2) 0.38166(13) 0.0207(3) Uani d 1 . .
H H8 0.932079 0.444724 0.373610 0.025 Uiso calc 1 . .
C C9 0.76178(11) 0.5361(2) 0.58862(13) 0.0204(3) Uani d 1 . .
C C10 0.79809(13) 0.4119(2) 0.75872(14) 0.0275(4) Uani d 1 . .
H H10A 0.839975 0.332619 0.802976 0.041 Uiso calc 1 . .
H H10B 0.735518 0.373025 0.739045 0.041 Uiso calc 1 . .
H H10C 0.804167 0.510044 0.800106 0.041 Uiso calc 1 . .
C C11 0.65821(11) 0.3536(2) 0.02710(13) 0.0215(3) Uani d 1 . .
C C12 0.57409(12) 0.3086(3) 0.03265(15) 0.0296(4) Uani d 1 . .
H H12 0.556200 0.343233 0.091445 0.036 Uiso calc 1 . .
C C13 0.51651(13) 0.2138(3) -0.04704(16) 0.0314(4) Uani d 1 . .
H H13 0.458899 0.185192 -0.043069 0.038 Uiso calc 1 . .
C C14 0.54206(12) 0.1597(2) -0.13325(14) 0.0249(4) Uani d 1 . .
C C15 0.62625(12) 0.2063(2) -0.13829(14) 0.0233(4) Uani d 1 . .
H H15 0.644226 0.171215 -0.196914 0.028 Uiso calc 1 . .
C C16 0.68413(11) 0.3026(2) -0.05973(13) 0.0217(3) Uani d 1 . .
H H16 0.741000 0.333796 -0.064785 0.026 Uiso calc 1 . .
C C17 0.48059(13) 0.0527(3) -0.21805(16) 0.0337(4) Uani d 1 . .
H H17A 0.516980 -0.029287 -0.236871 0.050 Uiso calc 1 . .
H H17B 0.448259 0.114318 -0.282843 0.050 Uiso calc 1 . .
H H17C 0.436482 0.003205 -0.189705 0.050 Uiso calc 1 . .

loop_
_atom_site_aniso_label
_atom_site_aniso_U_11
_atom_site_aniso_U_22
_atom_site_aniso_U_33
_atom_site_aniso_U_12
_atom_site_aniso_U_13
_atom_site_aniso_U_23
Cl1 0.0228(2) 0.0257(2) 0.0259(2) -0.00466(15) 0.00965(16) -0.00107(15)
Cl2 0.0258(2) 0.0280(2) 0.0246(2) 0.00138(15) 0.01564(16) 0.00240(15)
O1 0.0245(6) 0.0358(7) 0.0220(6) 0.0048(5) 0.0119(5) -0.0007(5)
O2 0.0266(6) 0.0303(7) 0.0204(6) 0.0048(5) 0.0131(5) 0.0057(5)
N1 0.0212(6) 0.0230(7) 0.0204(6) -0.0009(5) 0.0094(5) 0.0002(5)
N2 0.0223(7) 0.0248(7) 0.0202(7) -0.0011(6) 0.0093(5) -0.0005(6)
C1 0.0209(7) 0.0203(8) 0.0200(8) 0.0022(6) 0.0087(6) 0.0015(6)
C2 0.0219(8) 0.0212(8) 0.0214(8) 0.0017(6) 0.0092(6) 0.0008(6)
C3 0.0206(7) 0.0205(8) 0.0197(8) -0.0039(6) 0.0095(6) -0.0019(6)
C4 0.0213(8) 0.0228(8) 0.0209(8) 0.0013(6) 0.0075(6) 0.0026(6)
C5 0.0209(8) 0.0231(8) 0.0246(8) 0.0008(6) 0.0112(6) -0.0010(6)
C6 0.0206(7) 0.0205(8) 0.0188(7) -0.0028(6) 0.0086(6) -0.0019(6)
C7 0.0199(7) 0.0228(8) 0.0206(7) -0.0001(6) 0.0079(6) -0.0009(6)
C8 0.0200(7) 0.0221(8) 0.0221(8) -0.0009(6) 0.0099(6) -0.0030(6)
C9 0.0199(7) 0.0223(8) 0.0201(7) -0.0026(6) 0.0081(6) -0.0032(6)
C10 0.0323(9) 0.0340(10) 0.0210(8) 0.0027(8) 0.0153(7) 0.0043(7)
C11 0.0227(8) 0.0230(8) 0.0196(8) -0.0004(6) 0.0081(6) 0.0001(6)
C12 0.0265(9) 0.0407(11) 0.0261(9) -0.0058(8) 0.0146(7) -0.0065(8)
C13 0.0238(8) 0.0438(12) 0.0302(9) -0.0093(8) 0.0138(7) -0.0067(8)
C14 0.0260(8) 0.0256(9) 0.0226(8) -0.0018(7) 0.0076(7) -0.0007(7)
C15 0.0273(8) 0.0244(9) 0.0206(8) 0.0019(7) 0.0112(7) 0.0008(7)
C16 0.0222(8) 0.0236(8) 0.0214(8) 0.0002(6) 0.0101(6) 0.0015(7)
C17 0.0319(9) 0.0391(11) 0.0300(9) -0.0093(8) 0.0105(8) -0.0090(8)

loop_
_atom_type_symbol
_atom_type_description
_atom_type_scat_dispersion_real
_atom_type_scat_dispersion_imag
_atom_type_scat_source
C C 0.0181 0.0091 'International Tables Vol C Tables 4.2.6.8 and 6.1.1.4'
H H 0.0000 0.0000 'International Tables Vol C Tables 4.2.6.8 and 6.1.1.4'
Cl Cl 0.3639 0.7018 'International Tables Vol C Tables 4.2.6.8 and 6.1.1.4'
N N 0.0311 0.0180 'International Tables Vol C Tables 4.2.6.8 and 6.1.1.4'
O O 0.0492 0.0322 'International Tables Vol C Tables 4.2.6.8 and 6.1.1.4'

loop_
_geom_angle_atom_site_label_1
_geom_angle_atom_site_label_2
_geom_angle_atom_site_label_3
_geom_angle_site_symmetry_1
_geom_angle_site_symmetry_3
_geom_angle
_geom_angle_publ_flag
C9 O2 C10 . . 115.59(13) ?
N2 N1 C1 . . 113.13(13) ?
N1 N2 C11 . . 113.70(13) ?
C2 C1 N1 . . 116.03(14) ?
C2 C1 C3 . . 122.48(15) ?
N1 C1 C3 . . 121.28(14) ?
C1 C2 Cl1 . . 122.31(13) ?
C1 C2 Cl2 . . 123.43(13) ?
Cl1 C2 Cl2 . . 114.26(9) ?
C8 C3 C4 . . 119.85(15) ?
C8 C3 C1 . . 118.23(14) ?
C4 C3 C1 . . 121.77(15) ?
C5 C4 C3 . . 119.63(15) ?
C5 C4 H4 . . 120.2 ?
C3 C4 H4 . . 120.2 ?
C4 C5 C6 . . 120.25(15) ?
C4 C5 H5 . . 119.9 ?
C6 C5 H5 . . 119.9 ?
C5 C6 C7 . . 120.22(14) ?
C5 C6 C9 . . 118.22(14) ?
C7 C6 C9 . . 121.52(15) ?
C8 C7 C6 . . 119.28(15) ?
C8 C7 H7 . . 120.4 ?
C6 C7 H7 . . 120.4 ?
C7 C8 C3 . . 120.73(15) ?
C7 C8 H8 . . 119.6 ?
C3 C8 H8 . . 119.6 ?
O1 C9 O2 . . 123.68(15) ?
O1 C9 C6 . . 124.15(15) ?
O2 C9 C6 . . 112.17(13) ?
O2 C10 H10A . . 109.5 ?
O2 C10 H10B . . 109.5 ?
H10A C10 H10B . . 109.5 ?
O2 C10 H10C . . 109.5 ?
H10A C10 H10C . . 109.5 ?
H10B C10 H10C . . 109.5 ?
C12 C11 C16 . . 119.63(16) ?
C12 C11 N2 . . 115.85(15) ?
C16 C11 N2 . . 124.45(15) ?
C13 C12 C11 . . 120.30(16) ?
C13 C12 H12 . . 119.8 ?
C11 C12 H12 . . 119.8 ?
C12 C13 C14 . . 120.76(16) ?
C12 C13 H13 . . 119.6 ?
C14 C13 H13 . . 119.6 ?
C15 C14 C13 . . 118.40(16) ?
C15 C14 C17 . . 120.88(16) ?
C13 C14 C17 . . 120.72(16) ?
C16 C15 C14 . . 121.44(15) ?
C16 C15 H15 . . 119.3 ?
C14 C15 H15 . . 119.3 ?
C15 C16 C11 . . 119.45(15) ?
C15 C16 H16 . . 120.3 ?
C11 C16 H16 . . 120.3 ?
C14 C17 H17A . . 109.5 ?
C14 C17 H17B . . 109.5 ?
H17A C17 H17B . . 109.5 ?
C14 C17 H17C . . 109.5 ?
H17A C17 H17C . . 109.5 ?
H17B C17 H17C . . 109.5 ?

loop_
_geom_bond_atom_site_label_1
_geom_bond_atom_site_label_2
_geom_bond_site_symmetry_2
_geom_bond_distance
_geom_bond_publ_flag
Cl1 C2 . 1.7159(17) ?
Cl2 C2 . 1.7217(16) ?
O1 C9 . 1.207(2) ?
O2 C9 . 1.339(2) ?
O2 C10 . 1.4438(19) ?
N1 N2 . 1.265(2) ?
N1 C1 . 1.414(2) ?
N2 C11 . 1.418(2) ?
C1 C2 . 1.345(2) ?
C1 C3 . 1.492(2) ?
C3 C8 . 1.391(2) ?
C3 C4 . 1.397(2) ?
C4 C5 . 1.391(2) ?
C4 H4 . 0.9500 ?
C5 C6 . 1.393(2) ?
C5 H5 . 0.9500 ?
C6 C7 . 1.396(2) ?
C6 C9 . 1.489(2) ?
C7 C8 . 1.389(2) ?
C7 H7 . 0.9500 ?
C8 H8 . 0.9500 ?
C10 H10A . 0.9800 ?
C10 H10B . 0.9800 ?
C10 H10C . 0.9800 ?
C11 C12 . 1.393(2) ?
C11 C16 . 1.398(2) ?
C12 C13 . 1.383(3) ?
C12 H12 . 0.9500 ?
C13 C14 . 1.396(3) ?
C13 H13 . 0.9500 ?
C14 C15 . 1.396(2) ?
C14 C17 . 1.504(2) ?
C15 C16 . 1.385(2) ?
C15 H15 . 0.9500 ?
C16 H16 . 0.9500 ?
C17 H17A . 0.9800 ?
C17 H17B . 0.9800 ?
C17 H17C . 0.9800 ?

loop_
_geom_hbond_atom_site_label_D
_geom_hbond_atom_site_label_H
_geom_hbond_atom_site_label_A
_geom_hbond_site_symmetry_A
_geom_hbond_distance_DH
_geom_hbond_distance_HA
_geom_hbond_distance_DA
_geom_hbond_angle_DHA
_geom_hbond_publ_flag
C4 H4 O1 4_575 0.95 2.43 3.268(2) 148 yes
C13 H13 O1 2_645 0.95 2.40 3.309(3) 159 yes

loop_
_geom_torsion_atom_site_label_1
_geom_torsion_atom_site_label_2
_geom_torsion_atom_site_label_3
_geom_torsion_atom_site_label_4
_geom_torsion_site_symmetry_1
_geom_torsion_site_symmetry_2
_geom_torsion_site_symmetry_3
_geom_torsion_site_symmetry_4
_geom_torsion
_geom_torsion_publ_flag
C1 N1 N2 C11 . . . . -178.24(14) ?
N2 N1 C1 C2 . . . . -176.18(15) ?
N2 N1 C1 C3 . . . . 8.9(2) ?
N1 C1 C2 Cl1 . . . . 176.23(12) ?
C3 C1 C2 Cl1 . . . . -8.9(2) ?
N1 C1 C2 Cl2 . . . . -3.7(2) ?
C3 C1 C2 Cl2 . . . . 171.16(13) ?
C2 C1 C3 C8 . . . . -69.6(2) ?
N1 C1 C3 C8 . . . . 104.94(19) ?
C2 C1 C3 C4 . . . . 114.81(19) ?
N1 C1 C3 C4 . . . . -70.6(2) ?
C8 C3 C4 C5 . . . . -0.6(2) ?
C1 C3 C4 C5 . . . . 174.91(16) ?
C3 C4 C5 C6 . . . . -1.5(3) ?
C4 C5 C6 C7 . . . . 2.4(3) ?
C4 C5 C6 C9 . . . . -175.06(15) ?
C5 C6 C7 C8 . . . . -1.3(2) ?
C9 C6 C7 C8 . . . . 176.06(15) ?
C6 C7 C8 C3 . . . . -0.7(3) ?
C4 C3 C8 C7 . . . . 1.7(3) ?
C1 C3 C8 C7 . . . . -173.98(15) ?
C10 O2 C9 O1 . . . . 1.4(2) ?
C10 O2 C9 C6 . . . . -178.45(14) ?
C5 C6 C9 O1 . . . . -1.0(3) ?
C7 C6 C9 O1 . . . . -178.47(17) ?
C5 C6 C9 O2 . . . . 178.82(14) ?
C7 C6 C9 O2 . . . . 1.4(2) ?
N1 N2 C11 C12 . . . . -171.71(16) ?
N1 N2 C11 C16 . . . . 11.5(2) ?
C16 C11 C12 C13 . . . . 0.1(3) ?
N2 C11 C12 C13 . . . . -176.77(18) ?
C11 C12 C13 C14 . . . . 1.0(3) ?
C12 C13 C14 C15 . . . . -1.3(3) ?
C12 C13 C14 C17 . . . . 178.15(19) ?
C13 C14 C15 C16 . . . . 0.6(3) ?
C17 C14 C15 C16 . . . . -178.87(17) ?
C14 C15 C16 C11 . . . . 0.5(3) ?
C12 C11 C16 C15 . . . . -0.9(3) ?
N2 C11 C16 C15 . . . . 175.78(16) ?
